data_1525621
loop_
_publ_author_name
'Bedoya, C.'
'Muller, C.'
'Baudour, J.L.'
'Soubeyroux, J.L.'
'Bouree, F.'
'Roubin, M.'

_publ_section_title
;
 Ferroelectric - paraelectric phase transition in Pb Hf0.2 Ti0.8 O3
 studied by neutron powder diffraction
;
_journal_name_full 'Journal of Physics: Condensed Matter'
_journal_page_first 6453
_journal_page_last 6470
_journal_volume 13
_journal_year 2001
_chemical_formula_sum 'Hf0.2 O3 Pb Ti0.8'
_chemical_name_systematic 'Pb (Hf0.2 Ti0.8) O3'
_space_group_IT_number 99
_symmetry_space_group_name_Hall 'P 4 -2'
_symmetry_space_group_name_H-M 'P 4 m m'
_cell_angle_alpha 90
_cell_angle_beta 90
_cell_angle_gamma 90
_cell_formula_units_Z 1
_cell_length_a 3.9299
_cell_length_b 3.9299
_cell_length_c 4.1239
_cell_volume 63.690
_citation_journal_id_ASTM JCOMEL
_cod_data_source_file Bedoya_JCOMEL_2001_1362.cif
_cod_data_source_block Hf0.2O3Pb1Ti0.8
_cod_original_cell_volume 63.68998
_cod_original_formula_sum 'Hf0.2 O3 Pb1 Ti0.8'
_cod_database_code 1525621

loop_
_symmetry_equiv_pos_as_xyz
x,y,z
-y,x,z
-x,-y,z
y,-x,z
-x,y,z
-y,-x,z
x,-y,z
y,x,z

loop_
_atom_site_label
_atom_site_type_symbol
_atom_site_fract_x
_atom_site_fract_y
_atom_site_fract_z
_atom_site_occupancy
_atom_site_U_iso_or_equiv
Ti1 Ti+4 0.5 0.5 0.534 0.8 0.0
O1 O-2 0.5 0.5 0.11 1 0.0
Hf1 Hf+4 0.5 0.5 0.534 0.2 0.0
Pb1 Pb+2 0 0 0 1 0.0
O2 O-2 0.5 0 0.624 1 0.0
